data_4066801
loop_
_publ_author_name
'Adams, Richard D.'
'Trufan, Eszter'

_publ_section_title
;
 Iridium&#x2212;Germanium and &#x2212;Tin Carbonyl Complexes
;
_journal_issue 19
_journal_name_full Organometallics
_journal_page_first 4346
_journal_paper_doi 10.1021/om1006424
_journal_volume 29
_journal_year 2010
_chemical_formula_sum 'C64 H52 Ge4 Ir2 O4'
_chemical_formula_weight 1559.82
_chemical_name_systematic
; 
 ? 
;
_space_group_IT_number 2
_symmetry_cell_setting triclinic
_symmetry_space_group_name_Hall '-P 1'
_symmetry_space_group_name_H-M 'P -1'
_atom_sites_solution_hydrogens geom
_atom_sites_solution_primary direct
_atom_sites_solution_secondary difmap
_audit_creation_method SHELXL-97
_cell_angle_alpha 76.579(2)
_cell_angle_beta 74.859(2)
_cell_angle_gamma 87.433(2)
_cell_formula_units_Z 1
_cell_length_a 9.9572(9)
_cell_length_b 11.2423(10)
_cell_length_c 13.4482(12)
_cell_measurement_reflns_used 9135
_cell_measurement_temperature 293(2)
_cell_measurement_theta_max 28.29
_cell_measurement_theta_min 2.17
_cell_volume 1413.3(2)
_computing_cell_refinement 'SAINT+  V6.45 (Bruker, 2003)'
_computing_data_collection 'SMART V5.632 (Bruker, 2005)'
_computing_data_reduction 'SAINT+  V6.45'
_computing_molecular_graphics 'SHELXTL V6.1 (Sheldrick, 2000)'
_computing_publication_material 'SHELXTL V6.1'
_computing_structure_refinement 'SHELXL-97 (Sheldrick, 1997)'
_computing_structure_solution 'SHELXS-97 (Sheldrick, 1990)'
_diffrn_ambient_temperature 293(2)
_diffrn_measured_fraction_theta_full 0.993
_diffrn_measured_fraction_theta_max 0.993
_diffrn_measurement_device_type 'Bruker SMART APEX CCD diffractometer'
_diffrn_measurement_method 'omega scans'
_diffrn_radiation_monochromator graphite
_diffrn_radiation_source 'fine-focus sealed tube'
_diffrn_radiation_type MoK\a
_diffrn_radiation_wavelength 0.71073
_diffrn_reflns_av_R_equivalents 0.0484
_diffrn_reflns_av_sigmaI/netI 0.0504
_diffrn_reflns_limit_h_max 13
_diffrn_reflns_limit_h_min -13
_diffrn_reflns_limit_k_max 14
_diffrn_reflns_limit_k_min -14
_diffrn_reflns_limit_l_max 17
_diffrn_reflns_limit_l_min -17
_diffrn_reflns_number 21678
_diffrn_reflns_theta_full 28.33
_diffrn_reflns_theta_max 28.33
_diffrn_reflns_theta_min 1.61
_diffrn_standards_decay_% <1
_exptl_absorpt_coefficient_mu 6.837
_exptl_absorpt_correction_T_max 1.000
_exptl_absorpt_correction_T_min 0.670
_exptl_absorpt_correction_type multi-scan
_exptl_absorpt_process_details '(SADABS, Bruker, 1997)'
_exptl_crystal_colour colorless
_exptl_crystal_density_diffrn 1.833
_exptl_crystal_density_method 'not measured'
_exptl_crystal_description plate
_exptl_crystal_F_000 750
_exptl_crystal_size_max 0.24
_exptl_crystal_size_mid 0.15
_exptl_crystal_size_min 0.07
_refine_diff_density_max 2.976
_refine_diff_density_min -1.156
_refine_diff_density_rms 0.167
_refine_ls_extinction_method none
_refine_ls_goodness_of_fit_ref 1.125
_refine_ls_hydrogen_treatment mixed
_refine_ls_matrix_type full
_refine_ls_number_parameters 338
_refine_ls_number_reflns 7001
_refine_ls_number_restraints 0
_refine_ls_restrained_S_all 1.125
_refine_ls_R_factor_all 0.0573
_refine_ls_R_factor_gt 0.0455
_refine_ls_shift/su_max 0.001
_refine_ls_shift/su_mean 0.000
_refine_ls_structure_factor_coef Fsqd
_refine_ls_weighting_details 'calc w=1/[\s^2^(Fo^2^)+(0.0459P)^2^+1.0105P] where P=(Fo^2^+2Fc^2^)/3'
_refine_ls_weighting_scheme calc
_refine_ls_wR_factor_gt 0.1031
_refine_ls_wR_factor_ref 0.1081
_reflns_number_gt 6006
_reflns_number_total 7001
_reflns_threshold_expression >2sigma(I)
_cod_data_source_file om1006424_si_001.cif
_cod_data_source_block H2Ir2(CO)4(GePh2)2(GePh3)2
_cod_depositor_comments
;
The following automatic conversions were performed:

'_symmetry_cell_setting' value 'Triclinic' changed to 'triclinic'
according to /home/saulius/struct/CIF-dictionaries/cif_core.dic
dictionary named 'cif_core.dic' version 2.4.1 from
2010-06-29.

'_exptl_absorpt_correction_type' value 'Multi-scan'
changed to 'multi-scan' according to
/home/saulius/struct/CIF-dictionaries/cif_core.dic dictionary named
'cif_core.dic' version 2.4.1 from 2010-06-29.

Automatic conversion script
Id: cif_fix_values 1715 2011-07-08 13:25:40Z adriana 
;
_cod_original_sg_symbol_H-M P-1
_cod_database_code 4066801

loop_
_symmetry_equiv_pos_as_xyz
'x, y, z'
'-x, -y, -z'

loop_
_atom_site_label
_atom_site_type_symbol
_atom_site_fract_x
_atom_site_fract_y
_atom_site_fract_z
_atom_site_U_iso_or_equiv
_atom_site_adp_type
_atom_site_occupancy
_atom_site_symmetry_multiplicity
_atom_site_calc_flag
_atom_site_refinement_flags
Ir1 Ir 0.10132(2) 0.47142(2) 0.408545(18) 0.03734(8) Uani 1 1 d .
Ge1 Ge 0.00733(7) 0.67741(6) 0.41665(5) 0.04082(15) Uani 1 1 d .
Ge2 Ge 0.27123(7) 0.46147(6) 0.23746(5) 0.03903(14) Uani 1 1 d .
O11 O -0.1142(6) 0.4364(6) 0.2939(5) 0.0801(18) Uani 1 1 d .
O12 O 0.3523(5) 0.5701(5) 0.4549(5) 0.0653(14) Uani 1 1 d .
C11 C -0.0358(7) 0.4478(7) 0.3381(6) 0.0516(16) Uani 1 1 d .
C12 C 0.2586(7) 0.5312(6) 0.4401(5) 0.0453(14) Uani 1 1 d .
C13 C -0.1169(7) 0.7595(6) 0.3313(5) 0.0459(14) Uani 1 1 d .
C14 C -0.2414(8) 0.7067(9) 0.3359(7) 0.071(2) Uani 1 1 d .
H14 H -0.2664 0.6291 0.3785 0.086 Uiso 1 1 calc R
C15 C -0.3300(10) 0.7685(11) 0.2774(8) 0.091(3) Uani 1 1 d .
H15 H -0.4134 0.7318 0.2805 0.109 Uiso 1 1 calc R
C16 C -0.2945(11) 0.8829(11) 0.2154(8) 0.088(3) Uani 1 1 d .
H16 H -0.3545 0.9253 0.1774 0.106 Uiso 1 1 calc R
C17 C -0.1717(11) 0.9339(9) 0.2096(7) 0.079(3) Uani 1 1 d .
H17 H -0.1462 1.0109 0.1659 0.095 Uiso 1 1 calc R
C18 C -0.0830(8) 0.8730(7) 0.2680(6) 0.0592(18) Uani 1 1 d .
H18 H 0.0004 0.9102 0.2639 0.071 Uiso 1 1 calc R
C19 C 0.1279(7) 0.8065(6) 0.4237(5) 0.0458(14) Uani 1 1 d .
C20 C 0.2428(8) 0.8468(7) 0.3400(7) 0.0624(19) Uani 1 1 d .
H20 H 0.2646 0.8098 0.2829 0.075 Uiso 1 1 calc R
C21 C 0.3257(9) 0.9425(8) 0.3412(9) 0.080(3) Uani 1 1 d .
H21 H 0.4016 0.9700 0.2841 0.096 Uiso 1 1 calc R
C22 C 0.2972(10) 0.9954(8) 0.4241(10) 0.085(3) Uani 1 1 d .
H22 H 0.3529 1.0597 0.4239 0.102 Uiso 1 1 calc R
C23 C 0.1859(11) 0.9547(8) 0.5091(9) 0.077(3) Uani 1 1 d .
H23 H 0.1671 0.9905 0.5669 0.093 Uiso 1 1 calc R
C24 C 0.1012(8) 0.8598(7) 0.5087(6) 0.0567(18) Uani 1 1 d .
H24 H 0.0260 0.8323 0.5665 0.068 Uiso 1 1 calc R
C25 C 0.3178(7) 0.6269(6) 0.1489(5) 0.0432(14) Uani 1 1 d .
C26 C 0.4546(8) 0.6712(7) 0.1104(6) 0.0553(17) Uani 1 1 d .
H26 H 0.5271 0.6212 0.1255 0.066 Uiso 1 1 calc R
C27 C 0.4831(10) 0.7897(9) 0.0497(7) 0.079(3) Uani 1 1 d .
H27 H 0.5747 0.8185 0.0243 0.095 Uiso 1 1 calc R
C28 C 0.3777(12) 0.8644(8) 0.0270(7) 0.080(3) Uani 1 1 d .
H28 H 0.3977 0.9433 -0.0144 0.096 Uiso 1 1 calc R
C29 C 0.2413(10) 0.8225(8) 0.0656(7) 0.069(2) Uani 1 1 d .
H29 H 0.1690 0.8737 0.0523 0.083 Uiso 1 1 calc R
C30 C 0.2135(8) 0.7046(7) 0.1237(6) 0.0539(16) Uani 1 1 d .
H30 H 0.1219 0.6760 0.1470 0.065 Uiso 1 1 calc R
C31 C 0.4403(7) 0.3748(6) 0.2587(5) 0.0460(14) Uani 1 1 d .
C32 C 0.4627(8) 0.3202(7) 0.3565(6) 0.0544(17) Uani 1 1 d .
H32 H 0.3955 0.3275 0.4174 0.065 Uiso 1 1 calc R
C33 C 0.5822(8) 0.2548(7) 0.3667(7) 0.064(2) Uani 1 1 d .
H33 H 0.5948 0.2192 0.4333 0.077 Uiso 1 1 calc R
C34 C 0.6812(9) 0.2438(8) 0.2770(8) 0.070(2) Uani 1 1 d .
H34 H 0.7612 0.1995 0.2825 0.084 Uiso 1 1 calc R
C35 C 0.6629(9) 0.2972(10) 0.1800(8) 0.082(3) Uani 1 1 d .
H35 H 0.7319 0.2910 0.1198 0.098 Uiso 1 1 calc R
C36 C 0.5431(8) 0.3609(8) 0.1695(6) 0.065(2) Uani 1 1 d .
H36 H 0.5313 0.3946 0.1024 0.078 Uiso 1 1 calc R
C37 C 0.1995(6) 0.3682(6) 0.1556(5) 0.0450(14) Uani 1 1 d .
C38 C 0.1702(9) 0.4212(8) 0.0606(6) 0.064(2) Uani 1 1 d .
H38 H 0.1803 0.5054 0.0351 0.077 Uiso 1 1 calc R
C39 C 0.1262(11) 0.3519(11) 0.0026(8) 0.089(3) Uani 1 1 d .
H39 H 0.1081 0.3896 -0.0617 0.106 Uiso 1 1 calc R
C40 C 0.1091(10) 0.2295(11) 0.0386(9) 0.089(3) Uani 1 1 d .
H40 H 0.0782 0.1833 -0.0004 0.106 Uiso 1 1 calc R
C41 C 0.1374(11) 0.1739(9) 0.1322(9) 0.087(3) Uani 1 1 d .
H41 H 0.1262 0.0896 0.1569 0.105 Uiso 1 1 calc R
C42 C 0.1827(9) 0.2430(8) 0.1907(7) 0.068(2) Uani 1 1 d .
H42 H 0.2021 0.2044 0.2544 0.082 Uiso 1 1 calc R
H1 H 0.124(4) 0.314(4) 0.430(3) 0.005(10) Uiso 1 1 d .

loop_
_atom_site_aniso_label
_atom_site_aniso_U_11
_atom_site_aniso_U_22
_atom_site_aniso_U_33
_atom_site_aniso_U_23
_atom_site_aniso_U_13
_atom_site_aniso_U_12
Ir1 0.03403(12) 0.04311(14) 0.03404(12) -0.00766(9) -0.00761(9) -0.00392(9)
Ge1 0.0393(3) 0.0420(3) 0.0399(3) -0.0033(3) -0.0125(3) -0.0047(3)
Ge2 0.0388(3) 0.0421(3) 0.0345(3) -0.0059(3) -0.0086(2) -0.0016(3)
O11 0.059(3) 0.119(5) 0.080(4) -0.041(4) -0.032(3) -0.004(3)
O12 0.046(3) 0.074(3) 0.084(4) -0.024(3) -0.026(3) -0.009(3)
C11 0.050(4) 0.060(4) 0.047(4) -0.017(3) -0.011(3) -0.005(3)
C12 0.045(3) 0.049(4) 0.042(3) -0.011(3) -0.010(3) -0.002(3)
C13 0.045(3) 0.051(4) 0.042(3) -0.005(3) -0.016(3) 0.001(3)
C14 0.057(4) 0.084(6) 0.068(5) 0.007(4) -0.027(4) -0.010(4)
C15 0.059(5) 0.133(9) 0.082(7) -0.001(6) -0.039(5) 0.001(6)
C16 0.079(6) 0.114(8) 0.071(6) -0.001(6) -0.042(5) 0.030(6)
C17 0.098(7) 0.066(5) 0.070(6) 0.002(4) -0.033(5) 0.018(5)
C18 0.065(5) 0.055(4) 0.056(4) -0.002(4) -0.023(4) 0.004(4)
C19 0.047(3) 0.038(3) 0.053(4) -0.002(3) -0.021(3) 0.000(3)
C20 0.059(4) 0.060(4) 0.063(5) -0.010(4) -0.006(4) -0.016(4)
C21 0.059(5) 0.064(5) 0.108(8) -0.008(5) -0.014(5) -0.024(4)
C22 0.072(6) 0.050(4) 0.153(10) -0.023(6) -0.063(7) -0.006(4)
C23 0.089(7) 0.060(5) 0.104(8) -0.033(5) -0.049(6) 0.011(5)
C24 0.060(4) 0.055(4) 0.059(4) -0.020(4) -0.018(4) 0.004(3)
C25 0.048(3) 0.043(3) 0.039(3) -0.008(3) -0.012(3) -0.007(3)
C26 0.051(4) 0.055(4) 0.058(4) -0.007(3) -0.014(3) -0.012(3)
C27 0.077(6) 0.085(6) 0.068(5) 0.001(5) -0.014(5) -0.040(5)
C28 0.124(8) 0.060(5) 0.056(5) 0.006(4) -0.033(5) -0.032(5)
C29 0.093(6) 0.056(5) 0.063(5) -0.006(4) -0.033(5) 0.000(4)
C30 0.054(4) 0.054(4) 0.049(4) -0.002(3) -0.014(3) -0.006(3)
C31 0.041(3) 0.050(4) 0.050(4) -0.017(3) -0.013(3) 0.003(3)
C32 0.053(4) 0.057(4) 0.053(4) -0.010(3) -0.017(3) 0.010(3)
C33 0.062(5) 0.064(5) 0.072(5) -0.014(4) -0.029(4) 0.010(4)
C34 0.055(4) 0.077(6) 0.093(7) -0.035(5) -0.031(5) 0.022(4)
C35 0.058(5) 0.109(8) 0.081(6) -0.042(6) -0.011(5) 0.022(5)
C36 0.055(4) 0.092(6) 0.048(4) -0.021(4) -0.011(3) 0.016(4)
C37 0.038(3) 0.052(4) 0.042(3) -0.011(3) -0.005(3) -0.005(3)
C38 0.074(5) 0.068(5) 0.056(4) -0.016(4) -0.027(4) 0.005(4)
C39 0.098(7) 0.111(8) 0.083(7) -0.044(6) -0.051(6) 0.014(6)
C40 0.076(6) 0.118(9) 0.095(8) -0.061(7) -0.026(6) -0.012(6)
C41 0.094(7) 0.072(6) 0.098(8) -0.035(6) -0.010(6) -0.028(5)
C42 0.078(5) 0.066(5) 0.059(5) -0.013(4) -0.011(4) -0.018(4)

loop_
_atom_type_symbol
_atom_type_description
_atom_type_scat_dispersion_real
_atom_type_scat_dispersion_imag
_atom_type_scat_source
C C 0.0033 0.0016 'International Tables Vol C Tables 4.2.6.8 and 6.1.1.4'
H H 0.0000 0.0000 'International Tables Vol C Tables 4.2.6.8 and 6.1.1.4'
O O 0.0106 0.0060 'International Tables Vol C Tables 4.2.6.8 and 6.1.1.4'
Ge Ge 0.1547 1.8001 'International Tables Vol C Tables 4.2.6.8 and 6.1.1.4'
Ir Ir -1.4442 7.9887 'International Tables Vol C Tables 4.2.6.8 and 6.1.1.4'

loop_
_geom_angle_atom_site_label_1
_geom_angle_atom_site_label_2
_geom_angle_atom_site_label_3
_geom_angle
_geom_angle_site_symmetry_1
_geom_angle_site_symmetry_3
C11 Ir1 C12 162.6(3) . .
C11 Ir1 Ge1 88.7(2) . .
C12 Ir1 Ge1 84.5(2) . .
C11 Ir1 Ge2 84.5(2) . .
C12 Ir1 Ge2 83.78(19) . .
Ge1 Ir1 Ge2 114.29(2) . .
C11 Ir1 Ge1 96.4(2) . 2_566
C12 Ir1 Ge1 100.9(2) . 2_566
Ge1 Ir1 Ge1 108.79(2) . 2_566
Ge2 Ir1 Ge1 136.91(2) . 2_566
C11 Ir1 Ir1 94.4(2) . 2_566
C12 Ir1 Ir1 94.82(19) . 2_566
Ge1 Ir1 Ir1 55.614(17) . 2_566
Ge2 Ir1 Ir1 169.90(2) . 2_566
Ge1 Ir1 Ir1 53.180(18) 2_566 2_566
C11 Ir1 H1 86.5(14) . .
C12 Ir1 H1 104.1(14) . .
Ge1 Ir1 H1 163.8(14) . .
Ge2 Ir1 H1 80.6(14) . .
Ge1 Ir1 H1 56.5(14) 2_566 .
Ir1 Ir1 H1 109.4(14) 2_566 .
C19 Ge1 C13 105.8(3) . .
C19 Ge1 Ir1 119.84(19) . .
C13 Ge1 Ir1 123.1(2) . .
C19 Ge1 Ir1 116.1(2) . 2_566
C13 Ge1 Ir1 117.9(2) . 2_566
Ir1 Ge1 Ir1 71.21(2) . 2_566
C37 Ge2 C31 103.6(3) . .
C37 Ge2 C25 107.4(3) . .
C31 Ge2 C25 110.5(3) . .
C37 Ge2 Ir1 112.84(18) . .
C31 Ge2 Ir1 112.2(2) . .
C25 Ge2 Ir1 110.13(19) . .
O11 C11 Ir1 177.9(7) . .
O12 C12 Ir1 177.1(6) . .
C18 C13 C14 118.3(7) . .
C18 C13 Ge1 119.9(5) . .
C14 C13 Ge1 121.7(5) . .
C13 C14 C15 120.6(9) . .
C13 C14 H14 119.7 . .
C15 C14 H14 119.7 . .
C16 C15 C14 120.0(9) . .
C16 C15 H15 120.0 . .
C14 C15 H15 120.0 . .
C17 C16 C15 119.4(8) . .
C17 C16 H16 120.3 . .
C15 C16 H16 120.3 . .
C16 C17 C18 120.9(9) . .
C16 C17 H17 119.6 . .
C18 C17 H17 119.6 . .
C13 C18 C17 120.7(8) . .
C13 C18 H18 119.6 . .
C17 C18 H18 119.6 . .
C24 C19 C20 118.7(7) . .
C24 C19 Ge1 122.0(6) . .
C20 C19 Ge1 119.3(6) . .
C19 C20 C21 120.2(8) . .
C19 C20 H20 119.9 . .
C21 C20 H20 119.9 . .
C22 C21 C20 120.7(9) . .
C22 C21 H21 119.7 . .
C20 C21 H21 119.7 . .
C21 C22 C23 120.0(8) . .
C21 C22 H22 120.0 . .
C23 C22 H22 120.0 . .
C22 C23 C24 120.0(9) . .
C22 C23 H23 120.0 . .
C24 C23 H23 120.0 . .
C19 C24 C23 120.4(8) . .
C19 C24 H24 119.8 . .
C23 C24 H24 119.8 . .
C30 C25 C26 117.6(6) . .
C30 C25 Ge2 120.3(5) . .
C26 C25 Ge2 122.0(5) . .
C27 C26 C25 120.3(8) . .
C27 C26 H26 119.9 . .
C25 C26 H26 119.9 . .
C28 C27 C26 120.6(8) . .
C28 C27 H27 119.7 . .
C26 C27 H27 119.7 . .
C27 C28 C29 119.9(8) . .
C27 C28 H28 120.1 . .
C29 C28 H28 120.1 . .
C30 C29 C28 119.4(9) . .
C30 C29 H29 120.3 . .
C28 C29 H29 120.3 . .
C29 C30 C25 122.1(7) . .
C29 C30 H30 118.9 . .
C25 C30 H30 118.9 . .
C32 C31 C36 117.0(6) . .
C32 C31 Ge2 124.7(5) . .
C36 C31 Ge2 118.1(5) . .
C31 C32 C33 122.2(7) . .
C31 C32 H32 118.9 . .
C33 C32 H32 118.9 . .
C34 C33 C32 118.9(8) . .
C34 C33 H33 120.6 . .
C32 C33 H33 120.6 . .
C35 C34 C33 120.2(7) . .
C35 C34 H34 119.9 . .
C33 C34 H34 119.9 . .
C34 C35 C36 121.1(8) . .
C34 C35 H35 119.5 . .
C36 C35 H35 119.5 . .
C35 C36 C31 120.5(7) . .
C35 C36 H36 119.8 . .
C31 C36 H36 119.8 . .
C38 C37 C42 117.5(7) . .
C38 C37 Ge2 123.0(6) . .
C42 C37 Ge2 119.5(5) . .
C37 C38 C39 121.4(8) . .
C37 C38 H38 119.3 . .
C39 C38 H38 119.3 . .
C40 C39 C38 120.4(9) . .
C40 C39 H39 119.8 . .
C38 C39 H39 119.8 . .
C39 C40 C41 119.9(9) . .
C39 C40 H40 120.1 . .
C41 C40 H40 120.1 . .
C40 C41 C42 120.1(9) . .
C40 C41 H41 120.0 . .
C42 C41 H41 120.0 . .
C37 C42 C41 120.8(8) . .
C37 C42 H42 119.6 . .
C41 C42 H42 119.6 . .

loop_
_geom_bond_atom_site_label_1
_geom_bond_atom_site_label_2
_geom_bond_distance
_geom_bond_site_symmetry_2
Ir1 C11 1.913(7) .
Ir1 C12 1.913(6) .
Ir1 Ge1 2.4739(7) .
Ir1 Ge2 2.4975(7) .
Ir1 Ge1 2.5504(7) 2_566
Ir1 Ir1 2.9257(5) 2_566
Ir1 H1 1.74(4) .
Ge1 C19 1.959(6) .
Ge1 C13 1.961(6) .
Ge1 Ir1 2.5504(7) 2_566
Ge2 C37 1.958(6) .
Ge2 C31 1.960(6) .
Ge2 C25 1.962(6) .
O11 C11 1.125(8) .
O12 C12 1.129(7) .
C13 C18 1.361(9) .
C13 C14 1.379(10) .
C14 C15 1.390(11) .
C14 H14 0.9300 .
C15 C16 1.365(14) .
C15 H15 0.9300 .
C16 C17 1.351(14) .
C16 H16 0.9300 .
C17 C18 1.387(11) .
C17 H17 0.9300 .
C18 H18 0.9300 .
C19 C24 1.371(10) .
C19 C20 1.385(10) .
C20 C21 1.390(11) .
C20 H20 0.9300 .
C21 C22 1.343(14) .
C21 H21 0.9300 .
C22 C23 1.374(14) .
C22 H22 0.9300 .
C23 C24 1.390(11) .
C23 H23 0.9300 .
C24 H24 0.9300 .
C25 C30 1.386(9) .
C25 C26 1.395(9) .
C26 C27 1.390(11) .
C26 H26 0.9300 .
C27 C28 1.367(13) .
C27 H27 0.9300 .
C28 C29 1.383(13) .
C28 H28 0.9300 .
C29 C30 1.371(10) .
C29 H29 0.9300 .
C30 H30 0.9300 .
C31 C32 1.387(9) .
C31 C36 1.394(10) .
C32 C33 1.391(10) .
C32 H32 0.9300 .
C33 C34 1.372(12) .
C33 H33 0.9300 .
C34 C35 1.358(13) .
C34 H34 0.9300 .
C35 C36 1.385(11) .
C35 H35 0.9300 .
C36 H36 0.9300 .
C37 C38 1.378(10) .
C37 C42 1.380(10) .
C38 C39 1.378(11) .
C38 H38 0.9300 .
C39 C40 1.351(14) .
C39 H39 0.9300 .
C40 C41 1.363(14) .
C40 H40 0.9300 .
C41 C42 1.389(11) .
C41 H41 0.9300 .
C42 H42 0.9300 .
